data_2019435
loop_
_publ_author_name
'Jones, Ray'

_publ_section_title
;
 Three trithiadiazepines and a trithiatriazepine
;
_journal_coeditor_code QS3029
_journal_issue 1
_journal_name_full 'Acta Crystallographica Section C'
_journal_page_first 60
_journal_page_last 66
_journal_paper_doi 10.1107/S2053229613033287
_journal_volume 70
_journal_year 2014
_chemical_formula_iupac 'C2 H N3 O2 S3'
_chemical_formula_moiety 'C2 H N3 O2 S3'
_chemical_formula_sum 'C2 H N3 O2 S3'
_chemical_formula_weight 195.24
_chemical_melting_point 359
_chemical_name_systematic
;
6-Nitro-1,3,5,2,4-trithiadiazepine
;
_space_group_IT_number 61
_symmetry_cell_setting orthorhombic
_symmetry_space_group_name_Hall '-P 2ac 2ab'
_symmetry_space_group_name_H-M 'P b c a'
_atom_sites_solution_hydrogens geom
_atom_sites_solution_primary direct
_atom_sites_solution_secondary difmap
_audit_creation_method SHELXL-97
_cell_angle_alpha 90.00
_cell_angle_beta 90.00
_cell_angle_gamma 90.00
_cell_formula_units_Z 8
_cell_length_a 8.794(9)
_cell_length_b 11.696(7)
_cell_length_c 12.854(8)
_cell_measurement_reflns_used 10
_cell_measurement_temperature 293(2)
_cell_volume 1322.1(18)
_computing_cell_refinement 'Nicolet R3m software'
_computing_data_collection 'Nicolet R3m software'
_computing_data_reduction 'Nicolet R3m software'
_computing_molecular_graphics
;
OLEX2 (Dolomanov <i>et al.</i>, 2009) and
Mercury (Macrae <i>et al.</i>, 2008)
;
_computing_publication_material
;
SHELXL97 (Sheldrick, 2008), OLEX2 (Dolomanov <i>et al.</i>,
2009) and
Mercury (Macrae <i>et al.</i>, 2008)
;
_computing_structure_refinement 'SHELXL97 (Sheldrick, 2008)'
_computing_structure_solution 'SHELXS83 (Sheldrick, 1983)'
_diffrn_ambient_temperature 293(2)
_diffrn_measured_fraction_theta_full 1.000
_diffrn_measured_fraction_theta_max 1.000
_diffrn_measurement_device_type 'Nicolet R3m'
_diffrn_measurement_method 'Scintillation counter'
_diffrn_radiation_monochromator graphite
_diffrn_radiation_source 'fine-focus sealed tube'
_diffrn_radiation_type CuK\a
_diffrn_radiation_wavelength 1.54178
_diffrn_reflns_av_R_equivalents 0.0000
_diffrn_reflns_av_sigmaI/netI 0.0385
_diffrn_reflns_limit_h_max 9
_diffrn_reflns_limit_h_min 0
_diffrn_reflns_limit_k_max 12
_diffrn_reflns_limit_k_min 0
_diffrn_reflns_limit_l_max 13
_diffrn_reflns_limit_l_min 0
_diffrn_reflns_number 881
_diffrn_reflns_theta_full 56.68
_diffrn_reflns_theta_max 56.68
_diffrn_reflns_theta_min 6.89
_diffrn_standards_decay_% 0
_diffrn_standards_interval_count 50
_diffrn_standards_number 2
_exptl_absorpt_coefficient_mu 9.813
_exptl_absorpt_correction_T_max 0.9900
_exptl_absorpt_correction_T_min 0.8800
_exptl_absorpt_correction_type analytical
_exptl_absorpt_process_details '(SHELXS83; Sheldrick, 1983)'
_exptl_crystal_colour yellow
_exptl_crystal_density_diffrn 1.962
_exptl_crystal_density_method 'not measured'
_exptl_crystal_description plate
_exptl_crystal_F_000 784
_exptl_crystal_size_max 0.40
_exptl_crystal_size_mid 0.10
_exptl_crystal_size_min 0.01
_refine_diff_density_max 0.528
_refine_diff_density_min -0.477
_refine_ls_extinction_method none
_refine_ls_goodness_of_fit_ref 1.003
_refine_ls_hydrogen_treatment constr
_refine_ls_matrix_type full
_refine_ls_number_parameters 91
_refine_ls_number_reflns 881
_refine_ls_number_restraints 0
_refine_ls_restrained_S_all 1.003
_refine_ls_R_factor_all 0.0796
_refine_ls_R_factor_gt 0.0596
_refine_ls_shift/su_max 0.000
_refine_ls_shift/su_mean 0.000
_refine_ls_structure_factor_coef Fsqd
_refine_ls_weighting_details 'calc w=1/[\s^2^(Fo^2^)+(0.1072P)^2^+0.0000P] where P=(Fo^2^+2Fc^2^)/3'
_refine_ls_weighting_scheme calc
_refine_ls_wR_factor_gt 0.1457
_refine_ls_wR_factor_ref 0.1578
_reflns_number_gt 629
_reflns_number_total 881
_reflns_threshold_expression I>2sigma(I)
_cod_data_source_file qs3029sup1.cif
_cod_data_source_block I
_cod_database_code 2019435
_cod_database_fobs_code 2019435

loop_
_symmetry_equiv_pos_as_xyz
'x, y, z'
'-x+1/2, -y, z+1/2'
'-x, y+1/2, -z+1/2'
'x+1/2, -y+1/2, -z'
'-x, -y, -z'
'x-1/2, y, -z-1/2'
'x, -y-1/2, z-1/2'
'-x-1/2, y-1/2, z'

loop_
_atom_site_type_symbol
_atom_site_label
_atom_site_fract_x
_atom_site_fract_y
_atom_site_fract_z
_atom_site_U_iso_or_equiv
_atom_site_adp_type
_atom_site_calc_flag
_atom_site_refinement_flags
_atom_site_occupancy
_atom_site_symmetry_multiplicity
S S1 -0.0663(2) -0.09035(14) 0.13731(14) 0.0470(6) Uani d . 1 1
N N2 -0.2319(7) -0.0443(5) 0.1062(5) 0.0495(15) Uani d . 1 1
S S3 -0.30395(19) 0.07568(16) 0.08169(15) 0.0526(6) Uani d . 1 1
N N4 -0.2099(6) 0.1884(5) 0.0867(4) 0.0494(16) Uani d . 1 1
S S5 -0.0436(2) 0.23629(14) 0.10978(14) 0.0458(6) Uani d . 1 1
C C6 0.0799(7) 0.1264(6) 0.1373(5) 0.0378(16) Uani d . 1 1
C C7 0.0689(7) 0.0101(6) 0.1464(5) 0.0406(16) Uani d . 1 1
H H7 0.1628 -0.0223 0.1619 0.049 Uiso calc R 1 1
N N8 0.2318(6) 0.1727(5) 0.1537(4) 0.0459(14) Uani d . 1 1
O O9 0.2402(6) 0.2788(5) 0.1543(4) 0.0641(15) Uani d . 1 1
O O10 0.3411(6) 0.1105(5) 0.1663(4) 0.0639(15) Uani d . 1 1

loop_
_atom_site_aniso_label
_atom_site_aniso_U_11
_atom_site_aniso_U_22
_atom_site_aniso_U_33
_atom_site_aniso_U_12
_atom_site_aniso_U_13
_atom_site_aniso_U_23
S1 0.0423(11) 0.0352(9) 0.0635(12) -0.0024(8) -0.0019(8) 0.0024(7)
N2 0.035(3) 0.038(3) 0.075(4) -0.004(3) 0.003(3) -0.004(3)
S3 0.0297(9) 0.0560(11) 0.0719(14) 0.0017(8) -0.0037(8) -0.0007(9)
N4 0.035(3) 0.042(3) 0.071(4) 0.008(3) -0.004(3) 0.010(3)
S5 0.0387(10) 0.0357(9) 0.0629(12) 0.0022(8) -0.0006(8) 0.0029(8)
C6 0.030(3) 0.041(4) 0.042(4) -0.004(3) -0.002(3) 0.000(3)
C7 0.030(3) 0.045(4) 0.048(4) 0.006(3) 0.003(3) -0.004(3)
N8 0.038(3) 0.046(3) 0.054(3) -0.004(3) 0.002(3) -0.001(3)
O9 0.051(3) 0.056(3) 0.085(4) -0.022(3) -0.001(3) 0.001(3)
O10 0.034(3) 0.067(3) 0.091(4) 0.004(3) -0.006(3) -0.005(3)

loop_
_atom_type_symbol
_atom_type_description
_atom_type_scat_dispersion_real
_atom_type_scat_dispersion_imag
_atom_type_scat_source
C C 0.0181 0.0091 'International Tables Vol C Tables 4.2.6.8 and 6.1.1.4'
H H 0.0000 0.0000 'International Tables Vol C Tables 4.2.6.8 and 6.1.1.4'
N N 0.0311 0.0180 'International Tables Vol C Tables 4.2.6.8 and 6.1.1.4'
O O 0.0492 0.0322 'International Tables Vol C Tables 4.2.6.8 and 6.1.1.4'
S S 0.3331 0.5567 'International Tables Vol C Tables 4.2.6.8 and 6.1.1.4'

loop_
_geom_angle_atom_site_label_1
_geom_angle_atom_site_label_2
_geom_angle_atom_site_label_3
_geom_angle
N2 S1 C7 115.3(3)
S3 N2 S1 135.7(4)
N4 S3 N2 122.2(3)
S3 N4 S5 142.4(4)
N4 S5 C6 110.8(3)
C7 C6 N8 115.0(6)
C7 C6 S5 135.7(5)
N8 C6 S5 109.3(5)
C6 C7 S1 137.8(5)
C6 C7 H7 111.1
S1 C7 H7 111.1
O10 N8 O9 123.3(6)
O10 N8 C6 121.4(6)
O9 N8 C6 115.3(6)

loop_
_geom_bond_atom_site_label_1
_geom_bond_atom_site_label_2
_geom_bond_distance
S1 N2 1.603(6)
S1 C7 1.676(7)
N2 S3 1.572(6)
S3 N4 1.557(6)
N4 S5 1.594(6)
S5 C6 1.719(7)
C6 C7 1.369(9)
C6 N8 1.457(8)
C7 H7 0.9300
N8 O10 1.217(7)
N8 O9 1.242(7)

loop_
_geom_torsion_atom_site_label_1
_geom_torsion_atom_site_label_2
_geom_torsion_atom_site_label_3
_geom_torsion_atom_site_label_4
_geom_torsion
C7 S1 N2 S3 -0.5(7)
S1 N2 S3 N4 -1.4(8)
N2 S3 N4 S5 0.7(8)
S3 N4 S5 C6 1.4(8)
N4 S5 C6 C7 -1.9(8)
N4 S5 C6 N8 177.6(4)
N8 C6 C7 S1 179.9(5)
S5 C6 C7 S1 -0.6(13)
N2 S1 C7 C6 2.3(9)
C7 C6 N8 O10 5.4(9)
S5 C6 N8 O10 -174.2(5)
C7 C6 N8 O9 -174.2(6)
S5 C6 N8 O9 6.2(7)
